data_1540579
loop_
_publ_author_name
'Ozawa, Jun'
'Tashiro, Masayuki'
'Ni, Jizhi'
'Oisaki, Kounosuke'
'Kanai, Motomu'

_publ_section_title
;
 Chemo- and regioselective oxygenation of C(sp3)--H bonds in aliphatic
 alcohols using a covalently bound directing activator and atmospheric
 oxygen
;
_journal_issue 3
_journal_name_full 'Chem. Sci.'
_journal_page_first 1904
_journal_paper_doi 10.1039/C5SC04476F
_journal_volume 7
_journal_year 2016
_chemical_absolute_configuration syn
_chemical_formula_sum 'C26 H29 F3 N2 O5'
_chemical_formula_weight 506.51
_chemical_name_systematic O-(4-nitrobenzyl)-(R)-1k
_space_group_IT_number 19
_symmetry_cell_setting orthorhombic
_symmetry_space_group_name_Hall 'P 2ac 2ab'
_symmetry_space_group_name_H-M 'P 21 21 21'
_atom_sites_solution_hydrogens geom
_atom_sites_solution_primary direct
_atom_sites_solution_secondary difmap
_audit_creation_method SHELXL-97
_audit_update_record
;
2015-07-29 deposited with the CCDC.
2015-11-27 downloaded from the CCDC.
;
_cell_angle_alpha 90.00
_cell_angle_beta 90.00
_cell_angle_gamma 90.00
_cell_formula_units_Z 4
_cell_length_a 7.9683(2)
_cell_length_b 12.0495(3)
_cell_length_c 25.4584(5)
_cell_measurement_reflns_used 14625
_cell_measurement_temperature 118(2)
_cell_measurement_theta_max 68.2
_cell_measurement_theta_min 3.5
_cell_volume 2444.36(10)
_computing_cell_refinement PROCESS-AUTO
_computing_data_collection PROCESS-AUTO
_computing_molecular_graphics 'Yadokari-XG 2009 (Wakita, Nemoto et al., 2009)'
_computing_publication_material 'Yadokari-XG 2009 (Wakita, Nemoto et al., 2009)'
_computing_structure_refinement 'SHELXL-97 (Sheldrick, 1997)'
_computing_structure_solution 'SHELXS-97 (Sheldrick, 1990)'
_diffrn_ambient_temperature 118(2)
_diffrn_detector_area_resol_mean 10.00
_diffrn_measured_fraction_theta_full 1.000
_diffrn_measured_fraction_theta_max 1.000
_diffrn_measurement_device_type 'Rigaku RAXIS-RAPID'
_diffrn_measurement_method \w
_diffrn_radiation_monochromator graphite
_diffrn_radiation_source 'fine-focus sealed tube'
_diffrn_radiation_type CuK\a
_diffrn_radiation_wavelength 1.54187
_diffrn_reflns_av_R_equivalents 0.0687
_diffrn_reflns_av_sigmaI/netI 0.0824
_diffrn_reflns_limit_h_max 9
_diffrn_reflns_limit_h_min -9
_diffrn_reflns_limit_k_max 14
_diffrn_reflns_limit_k_min -14
_diffrn_reflns_limit_l_max 30
_diffrn_reflns_limit_l_min -30
_diffrn_reflns_number 27367
_diffrn_reflns_theta_full 68.24
_diffrn_reflns_theta_max 68.24
_diffrn_reflns_theta_min 3.47
_exptl_absorpt_coefficient_mu 0.935
_exptl_absorpt_correction_T_max 1.0000
_exptl_absorpt_correction_T_min 0.8567
_exptl_absorpt_correction_type multi-scan
_exptl_absorpt_process_details
;
    Higashi, T. (1995). Program for Absorption Correction.
    Rigaku Corporation, Tokyo, Japan.
;
_exptl_crystal_colour colorless
_exptl_crystal_density_diffrn 1.376
_exptl_crystal_density_method 'not measured'
_exptl_crystal_description needle
_exptl_crystal_F_000 1064
_exptl_crystal_recrystallization_method 'Re-crystallisation from solvent: '
_exptl_crystal_size_max 0.16
_exptl_crystal_size_mid 0.16
_exptl_crystal_size_min 0.12
_refine_diff_density_max 0.494
_refine_diff_density_min -0.473
_refine_diff_density_rms 0.133
_refine_ls_abs_structure_details 'Flack H D (1983), Acta Cryst. A39, 876-881'
_refine_ls_abs_structure_Flack 0.1(5)
_refine_ls_extinction_coef 0.0065(11)
_refine_ls_extinction_expression Fc^*^=kFc[1+0.001xFc^2^\l^3^/sin(2\q)]^-1/4^
_refine_ls_extinction_method SHELXL
_refine_ls_goodness_of_fit_ref 1.111
_refine_ls_hydrogen_treatment constr
_refine_ls_matrix_type full
_refine_ls_number_parameters 305
_refine_ls_number_reflns 4475
_refine_ls_number_restraints 0
_refine_ls_restrained_S_all 1.111
_refine_ls_R_factor_all 0.1456
_refine_ls_R_factor_gt 0.0905
_refine_ls_shift/su_max 0.000
_refine_ls_shift/su_mean 0.000
_refine_ls_structure_factor_coef Fsqd
_refine_ls_weighting_details 'calc w=1/[\s^2^(Fo^2^)+(0.1619P)^2^+2.3782P] where P=(Fo^2^+2Fc^2^)/3'
_refine_ls_weighting_scheme calc
_refine_ls_wR_factor_gt 0.2223
_refine_ls_wR_factor_ref 0.3199
_reflns_number_gt 2507
_reflns_number_total 4475
_reflns_threshold_expression >2sigma(I)
_cod_data_source_file c5sc04476f2.cif
_cod_data_source_block ozw02
_cod_depositor_comments 'Adding full bibliography for 1540579.cif.'
_cod_database_code 1540579

loop_
_symmetry_equiv_pos_as_xyz
'x, y, z'
'-x+1/2, -y, z+1/2'
'x+1/2, -y+1/2, -z'
'-x, y+1/2, -z+1/2'

loop_
_atom_site_label
_atom_site_type_symbol
_atom_site_fract_x
_atom_site_fract_y
_atom_site_fract_z
_atom_site_U_iso_or_equiv
_atom_site_adp_type
_atom_site_occupancy
_atom_site_symmetry_multiplicity
_atom_site_calc_flag
_atom_site_refinement_flags
C1 C 0.4191(5) 0.0112(4) 0.36420(17) 0.0465(18) Uani 1 1 d G
C2 C 0.2718(6) 0.0471(4) 0.34041(15) 0.0463(18) Uani 1 1 d G
C3 C 0.1185(5) 0.0311(4) 0.36531(19) 0.0465(18) Uani 1 1 d G
H3 H 0.0178 0.0556 0.3490 0.056 Uiso 1 1 calc R
C4 C 0.1124(5) -0.0209(4) 0.41401(19) 0.055(2) Uani 1 1 d G
C5 C 0.2597(7) -0.0569(4) 0.43781(15) 0.055(2) Uani 1 1 d G
H5 H 0.2556 -0.0924 0.4711 0.066 Uiso 1 1 calc R
H5A H 0.0086 -0.0293 0.4310 0.066 Uiso 1 1 d R
C6 C 0.4130(5) -0.0408(4) 0.41290(17) 0.0486(18) Uani 1 1 d G
H6 H 0.5137 -0.0654 0.4292 0.058 Uiso 1 1 calc R
C7 C 0.3120(10) 0.1045(7) 0.2905(3) 0.0500(19) Uani 1 1 d .
C8 C 0.5670(10) 0.0459(6) 0.3325(3) 0.0456(18) Uani 1 1 d .
C9 C 0.8256(7) 0.1762(4) 0.07958(14) 0.052(2) Uani 1 1 d G
H9 H 0.8107 0.1859 0.0428 0.062 Uiso 1 1 calc R
C10 C 0.9839(5) 0.1885(4) 0.10176(18) 0.051(2) Uani 1 1 d G
C11 C 1.0056(5) 0.1743(4) 0.15552(18) 0.0510(19) Uani 1 1 d G
H11 H 1.1138 0.1827 0.1707 0.061 Uiso 1 1 calc R
C12 C 0.8690(6) 0.1478(5) 0.18709(14) 0.0524(19) Uani 1 1 d G
H12 H 0.8839 0.1382 0.2238 0.063 Uiso 1 1 calc R
C13 C 0.7107(5) 0.1355(5) 0.16491(18) 0.0485(19) Uani 1 1 d G
C14 C 0.6890(5) 0.1497(5) 0.11115(19) 0.055(2) Uani 1 1 d G
H14 H 0.5808 0.1413 0.0960 0.065 Uiso 1 1 calc R
C15 C 0.6267(9) 0.2356(6) 0.3656(3) 0.0452(18) Uani 1 1 d .
H15 H 0.5667 0.2652 0.3340 0.054 Uiso 1 1 calc R
C16 C 0.6300(10) 0.4210(7) 0.4415(3) 0.0511(19) Uani 1 1 d .
H16 H 0.6051 0.4984 0.4519 0.061 Uiso 1 1 calc R
H16A H 0.6876 0.3842 0.4713 0.061 Uiso 1 1 calc R
C17 C 0.5657(10) 0.0993(7) 0.1971(3) 0.051(2) Uani 1 1 d .
H17 H 0.4597 0.1215 0.1798 0.061 Uiso 1 1 calc R
H17A H 0.5663 0.0174 0.2006 0.061 Uiso 1 1 calc R
C18 C 0.7446(11) 0.4208(7) 0.3936(3) 0.054(2) Uani 1 1 d .
H18 H 0.8500 0.4602 0.4023 0.065 Uiso 1 1 calc R
H18A H 0.6891 0.4618 0.3647 0.065 Uiso 1 1 calc R
C19 C 0.9039(10) 0.3031(6) 0.3264(3) 0.0468(18) Uani 1 1 d .
H19 H 0.9110 0.2252 0.3130 0.056 Uiso 1 1 calc R
C20 C 1.0822(11) 0.3372(6) 0.3421(3) 0.058(2) Uani 1 1 d .
H20 H 1.1241 0.2866 0.3692 0.087 Uiso 1 1 calc R
H20A H 1.0807 0.4131 0.3559 0.087 Uiso 1 1 calc R
H20B H 1.1556 0.3338 0.3113 0.087 Uiso 1 1 calc R
C21 C 0.7877(10) 0.3009(7) 0.3744(3) 0.0495(19) Uani 1 1 d .
H21 H 0.8503 0.2634 0.4034 0.059 Uiso 1 1 calc R
C22 C 0.4658(10) 0.3600(6) 0.4295(3) 0.050(2) Uani 1 1 d .
H22 H 0.4096 0.3973 0.3992 0.060 Uiso 1 1 calc R
C23 C 0.8407(11) 0.3746(7) 0.2806(3) 0.061(2) Uani 1 1 d .
H23 H 0.8451 0.4531 0.2905 0.092 Uiso 1 1 calc R
H23A H 0.7248 0.3541 0.2721 0.092 Uiso 1 1 calc R
H23B H 0.9120 0.3623 0.2497 0.092 Uiso 1 1 calc R
C24 C 0.3444(11) 0.3612(8) 0.4772(3) 0.065(2) Uani 1 1 d .
H24 H 0.3952 0.3204 0.5065 0.097 Uiso 1 1 calc R
H24A H 0.2382 0.3259 0.4674 0.097 Uiso 1 1 calc R
H24B H 0.3233 0.4381 0.4879 0.097 Uiso 1 1 calc R
C25 C 0.5091(11) 0.2400(6) 0.4138(3) 0.0511(19) Uani 1 1 d .
H25 H 0.4043 0.1994 0.4057 0.061 Uiso 1 1 calc R
H25A H 0.5641 0.2024 0.4438 0.061 Uiso 1 1 calc R
C26 C 0.6787(10) -0.0519(7) 0.3175(3) 0.056(2) Uani 1 1 d .
F1 F 0.7553(6) -0.0949(4) 0.35953(19) 0.0596(12) Uani 1 1 d .
F2 F 0.7968(6) -0.0279(4) 0.28178(17) 0.0577(12) Uani 1 1 d .
F3 F 0.5842(6) -0.1348(4) 0.29625(18) 0.0625(13) Uani 1 1 d .
N1 N 1.1221(10) 0.2159(6) 0.0680(3) 0.0578(18) Uani 1 1 d .
N2 N 0.4840(8) 0.0879(5) 0.2854(2) 0.0478(16) Uani 1 1 d .
O1 O 0.5765(6) 0.1502(4) 0.24895(18) 0.0467(13) Uani 1 1 d .
O2 O 0.2218(7) 0.1488(5) 0.2589(2) 0.0546(14) Uani 1 1 d .
O3 O 0.6829(6) 0.1218(4) 0.35526(19) 0.0463(12) Uani 1 1 d .
O4 O 1.2658(8) 0.1995(5) 0.0840(2) 0.0605(15) Uani 1 1 d .
O5 O 1.0942(9) 0.2579(5) 0.0241(2) 0.0704(17) Uani 1 1 d .

loop_
_atom_site_aniso_label
_atom_site_aniso_U_11
_atom_site_aniso_U_22
_atom_site_aniso_U_33
_atom_site_aniso_U_23
_atom_site_aniso_U_13
_atom_site_aniso_U_12
C1 0.042(4) 0.049(4) 0.048(4) 0.003(3) 0.003(4) -0.004(4)
C2 0.049(5) 0.039(4) 0.051(4) -0.003(3) -0.004(4) -0.004(4)
C3 0.037(4) 0.044(4) 0.058(4) -0.001(4) -0.001(4) 0.006(4)
C4 0.061(5) 0.040(4) 0.064(5) 0.007(4) 0.017(5) -0.006(4)
C5 0.058(5) 0.044(4) 0.062(5) 0.001(4) 0.005(4) -0.003(4)
C6 0.053(5) 0.042(4) 0.051(4) 0.007(3) -0.002(4) -0.001(4)
C7 0.047(5) 0.051(5) 0.052(4) -0.008(4) -0.001(4) 0.001(4)
C8 0.048(5) 0.048(4) 0.041(4) 0.008(3) -0.017(3) 0.003(4)
C9 0.064(5) 0.037(4) 0.054(4) 0.003(3) 0.001(4) 0.007(4)
C10 0.052(5) 0.040(4) 0.060(5) -0.004(4) 0.005(4) 0.005(4)
C11 0.045(4) 0.055(5) 0.052(4) 0.001(4) 0.002(4) 0.008(4)
C12 0.045(5) 0.047(4) 0.065(5) -0.002(4) 0.008(4) -0.001(4)
C13 0.043(4) 0.057(5) 0.045(4) 0.007(4) 0.009(4) 0.003(4)
C14 0.054(5) 0.055(5) 0.055(4) 0.005(4) -0.003(4) 0.003(4)
C15 0.042(4) 0.037(4) 0.057(4) -0.005(3) -0.012(4) 0.006(3)
C16 0.050(5) 0.045(4) 0.058(4) -0.003(4) -0.002(4) 0.000(4)
C17 0.048(5) 0.050(4) 0.054(4) -0.016(4) -0.002(4) -0.002(4)
C18 0.060(5) 0.044(4) 0.058(4) 0.002(4) 0.004(4) 0.003(4)
C19 0.044(4) 0.043(4) 0.053(4) 0.004(3) 0.000(4) -0.003(4)
C20 0.056(5) 0.046(4) 0.071(5) 0.005(4) 0.006(5) 0.005(4)
C21 0.047(5) 0.044(4) 0.057(5) 0.003(3) -0.006(4) -0.007(4)
C22 0.049(5) 0.033(4) 0.070(5) -0.005(4) 0.000(4) -0.005(4)
C23 0.064(5) 0.055(5) 0.064(5) 0.024(4) -0.008(5) -0.007(4)
C24 0.066(6) 0.072(6) 0.057(5) -0.013(4) 0.022(4) -0.003(5)
C25 0.050(5) 0.041(4) 0.062(5) 0.000(4) 0.010(4) -0.001(4)
C26 0.036(4) 0.058(5) 0.074(5) -0.003(4) -0.004(4) 0.002(4)
F1 0.050(3) 0.050(3) 0.079(3) 0.007(2) -0.004(3) 0.011(2)
F2 0.053(3) 0.059(3) 0.061(3) -0.005(2) 0.011(2) 0.007(2)
F3 0.060(3) 0.044(3) 0.084(3) -0.009(2) 0.003(3) 0.000(2)
N1 0.055(5) 0.048(4) 0.070(5) -0.003(3) 0.011(4) 0.002(4)
N2 0.044(4) 0.047(4) 0.053(4) 0.006(3) 0.011(3) -0.005(3)
O1 0.050(3) 0.047(3) 0.043(3) 0.000(2) 0.002(2) -0.008(3)
O2 0.053(3) 0.054(3) 0.056(3) 0.001(3) -0.013(3) 0.001(3)
O3 0.044(3) 0.038(3) 0.057(3) -0.005(2) -0.005(3) -0.002(2)
O4 0.050(4) 0.054(3) 0.078(4) -0.004(3) 0.006(3) 0.003(3)
O5 0.077(4) 0.074(4) 0.060(3) 0.009(3) 0.011(3) 0.000(4)

loop_
_atom_type_symbol
_atom_type_description
_atom_type_scat_dispersion_real
_atom_type_scat_dispersion_imag
_atom_type_scat_source
C C 0.0181 0.0091 'International Tables Vol C Tables 4.2.6.8 and 6.1.1.4'
H H 0.0000 0.0000 'International Tables Vol C Tables 4.2.6.8 and 6.1.1.4'
F F 0.0727 0.0534 'International Tables Vol C Tables 4.2.6.8 and 6.1.1.4'
O O 0.0492 0.0322 'International Tables Vol C Tables 4.2.6.8 and 6.1.1.4'
N N 0.0311 0.0180 'International Tables Vol C Tables 4.2.6.8 and 6.1.1.4'

loop_
_geom_angle_atom_site_label_1
_geom_angle_atom_site_label_2
_geom_angle_atom_site_label_3
_geom_angle
C2 C1 C6 120.0
C2 C1 C8 110.2(4)
C6 C1 C8 129.6(4)
C3 C2 C1 120.0
C3 C2 C7 130.3(4)
C1 C2 C7 109.7(4)
C4 C3 C2 120.0
C4 C3 H3 120.0
C2 C3 H3 120.0
C3 C4 C5 120.0
C3 C4 H5A 119.4
C5 C4 H5A 120.6
C6 C5 C4 120.0
C6 C5 H5 120.0
C4 C5 H5 120.0
C5 C6 C1 120.0
C5 C6 H6 120.0
C1 C6 H6 120.0
O2 C7 N2 126.1(8)
O2 C7 C2 130.7(7)
N2 C7 C2 103.1(6)
O3 C8 N2 113.9(6)
O3 C8 C1 118.2(6)
N2 C8 C1 100.6(5)
O3 C8 C26 102.7(6)
N2 C8 C26 109.1(6)
C1 C8 C26 112.4(6)
C10 C9 C14 120.0
C10 C9 H9 120.0
C14 C9 H9 120.0
C9 C10 C11 120.0
C9 C10 N1 118.6(5)
C11 C10 N1 121.4(5)
C12 C11 C10 120.0
C12 C11 H11 120.0
C10 C11 H11 120.0
C11 C12 C13 120.0
C11 C12 H12 120.0
C13 C12 H12 120.0
C12 C13 C14 120.0
C12 C13 C17 120.9(4)
C14 C13 C17 118.9(4)
C13 C14 C9 120.0
C13 C14 H14 120.0
C9 C14 H14 120.0
O3 C15 C21 104.6(6)
O3 C15 C25 111.1(6)
C21 C15 C25 112.1(6)
O3 C15 H15 109.6
C21 C15 H15 109.6
C25 C15 H15 109.6
C18 C16 C22 110.5(6)
C18 C16 H16 109.5
C22 C16 H16 109.5
C18 C16 H16A 109.5
C22 C16 H16A 109.5
H16 C16 H16A 108.1
O1 C17 C13 109.3(6)
O1 C17 H17 109.8
C13 C17 H17 109.8
O1 C17 H17A 109.8
C13 C17 H17A 109.8
H17 C17 H17A 108.3
C16 C18 C21 112.5(6)
C16 C18 H18 109.1
C21 C18 H18 109.1
C16 C18 H18A 109.1
C21 C18 H18A 109.1
H18 C18 H18A 107.8
C20 C19 C21 110.9(6)
C20 C19 C23 110.6(7)
C21 C19 C23 114.7(7)
C20 C19 H19 106.8
C21 C19 H19 106.8
C23 C19 H19 106.8
C19 C20 H20 109.5
C19 C20 H20A 109.5
H20 C20 H20A 109.5
C19 C20 H20B 109.5
H20 C20 H20B 109.5
H20A C20 H20B 109.5
C15 C21 C19 113.6(6)
C15 C21 C18 109.8(7)
C19 C21 C18 111.5(6)
C15 C21 H21 107.2
C19 C21 H21 107.2
C18 C21 H21 107.2
C16 C22 C25 108.1(6)
C16 C22 C24 111.8(6)
C25 C22 C24 110.6(6)
C16 C22 H22 108.8
C25 C22 H22 108.8
C24 C22 H22 108.8
C19 C23 H23 109.5
C19 C23 H23A 109.5
H23 C23 H23A 109.5
C19 C23 H23B 109.5
H23 C23 H23B 109.5
H23A C23 H23B 109.5
C22 C24 H24 109.5
C22 C24 H24A 109.5
H24 C24 H24A 109.5
C22 C24 H24B 109.5
H24 C24 H24B 109.5
H24A C24 H24B 109.5
C22 C25 C15 112.0(6)
C22 C25 H25 109.2
C15 C25 H25 109.2
C22 C25 H25A 109.2
C15 C25 H25A 109.2
H25 C25 H25A 107.9
F1 C26 F2 107.9(6)
F1 C26 F3 106.6(7)
F2 C26 F3 106.1(6)
F1 C26 C8 111.5(7)
F2 C26 C8 114.4(7)
F3 C26 C8 110.0(6)
O4 N1 O5 121.8(7)
O4 N1 C10 118.7(7)
O5 N1 C10 119.5(7)
C7 N2 O1 120.2(6)
C7 N2 C8 114.8(6)
O1 N2 C8 119.4(6)
N2 O1 C17 110.0(5)
C8 O3 C15 118.4(5)

loop_
_geom_bond_atom_site_label_1
_geom_bond_atom_site_label_2
_geom_bond_distance
C1 C2 1.3900
C1 C6 1.3900
C1 C8 1.489(9)
C2 C3 1.3900
C2 C7 1.481(9)
C3 C4 1.3900
C3 H3 0.9500
C4 C5 1.3900
C4 H5A 0.9390
C5 C6 1.3900
C5 H5 0.9500
C6 H6 0.9500
C7 O2 1.204(9)
C7 N2 1.392(10)
C8 O3 1.423(9)
C8 N2 1.460(9)
C8 C26 1.526(11)
C9 C10 1.3900
C9 C14 1.3900
C9 H9 0.9500
C10 C11 1.3900
C10 N1 1.435(8)
C11 C12 1.3900
C11 H11 0.9500
C12 C13 1.3900
C12 H12 0.9500
C13 C14 1.3900
C13 C17 1.483(8)
C14 H14 0.9500
C15 O3 1.466(8)
C15 C21 1.522(11)
C15 C25 1.545(10)
C15 H15 1.0000
C16 C18 1.525(11)
C16 C22 1.531(11)
C16 H16 0.9900
C16 H16A 0.9900
C17 O1 1.458(8)
C17 H17 0.9900
C17 H17A 0.9900
C18 C21 1.563(11)
C18 H18 0.9900
C18 H18A 0.9900
C19 C20 1.532(11)
C19 C21 1.533(11)
C19 C23 1.535(10)
C19 H19 1.0000
C20 H20 0.9800
C20 H20A 0.9800
C20 H20B 0.9800
C21 H21 1.0000
C22 C25 1.539(10)
C22 C24 1.553(10)
C22 H22 1.0000
C23 H23 0.9800
C23 H23A 0.9800
C23 H23B 0.9800
C24 H24 0.9800
C24 H24A 0.9800
C24 H24B 0.9800
C25 H25 0.9900
C25 H25A 0.9900
C26 F1 1.336(9)
C26 F2 1.340(9)
C26 F3 1.362(9)
N1 O4 1.231(9)
N1 O5 1.247(8)
N2 O1 1.402(7)
